data_2222282
loop_
_publ_author_name
'Sun, Wen-Bin'
'Yan, Peng-Fei'
'Li, Guang-Ming'
'Hou, Guang-Feng'

_publ_section_title
(Acetone-2\k<i>O</i>){\m-6,6'-dimethoxy-2,2'-[propane-1,2-diylbis(nitrilomethylidyne)]diphenolato-\k^8^1:2<i>O</i>^6^,<i>O</i>^1^,<i>O</i>^1'^,<i>O</i>^6'^:<i>O</i>^1^,<i>N</i>,<i>N</i>',<i>O</i>^1'^}tris(nitrato-1\k^2^<i>O</i>,<i>O</i>')copper(II)terbium(III)
_journal_coeditor_code CV2566
_journal_issue 7
_journal_name_full 'Acta Crystallographica Section E'
_journal_page_first m780
_journal_page_last m781
_journal_paper_doi 10.1107/S1600536809022077
_journal_volume 65
_journal_year 2009
_chemical_formula_iupac '[Cu Tb (C19 H20 N2 O4) (N O3)3 (C3 H6 O)]'
_chemical_formula_moiety 'C22 H26 Cu N5 O14 Tb'
_chemical_formula_sum 'C22 H26 Cu N5 O14 Tb'
_chemical_formula_weight 806.94
_chemical_name_systematic
;
(Acetone-2\k<i>O</i>){\m-6,6'-dimethoxy-2,2'-[propane-1,2-
diylbis(nitrilomethylidyne)]diphenolato-
\k^8^1:2<i>O</i>^6^,<i>O</i>^1^,<i>O</i>^1'^,<i>O</i>^6'^:
<i>O</i>^1^,<i>N</i>,<i>N</i>',<i>O</i>^1'^}tris(nitrato-
1\k^2^<i>O</i>,<i>O</i>')copper(II)terbium(III)
;
_space_group_IT_number 14
_symmetry_cell_setting monoclinic
_symmetry_space_group_name_Hall '-P 2ybc'
_symmetry_space_group_name_H-M 'P 1 21/c 1'
_atom_sites_solution_hydrogens geom
_atom_sites_solution_primary direct
_atom_sites_solution_secondary difmap
_audit_creation_method SHELXL-97
_cell_angle_alpha 90.00
_cell_angle_beta 95.085(2)
_cell_angle_gamma 90.00
_cell_formula_units_Z 4
_cell_length_a 9.8923(9)
_cell_length_b 18.8321(18)
_cell_length_c 15.5982(15)
_cell_measurement_reflns_used 3804
_cell_measurement_temperature 291(2)
_cell_measurement_theta_max 21.87
_cell_measurement_theta_min 2.33
_cell_volume 2894.4(5)
_computing_cell_refinement 'RAPID-AUTO (Rigaku, 1998)'
_computing_data_collection 'RAPID-AUTO (Rigaku, 1998)'
_computing_data_reduction 'CrystalStructure (Rigaku/MSC, 2002)'
_computing_molecular_graphics 'SHELXTL (Sheldrick, 2008)'
_computing_publication_material 'SHELXL97 (Sheldrick, 2008)'
_computing_structure_refinement 'SHELXL97 (Sheldrick, 2008)'
_computing_structure_solution 'SHELXS97 (Sheldrick, 2008)'
_diffrn_ambient_temperature 291(2)
_diffrn_measured_fraction_theta_full 0.996
_diffrn_measured_fraction_theta_max 0.996
_diffrn_measurement_device_type 'Rigaku R-AXIS RAPID'
_diffrn_measurement_method \w
_diffrn_radiation_monochromator graphite
_diffrn_radiation_source 'fine-focus sealed tube'
_diffrn_radiation_type MoK\a
_diffrn_radiation_wavelength 0.71073
_diffrn_reflns_av_R_equivalents 0.0372
_diffrn_reflns_av_sigmaI/netI 0.0448
_diffrn_reflns_limit_h_max 12
_diffrn_reflns_limit_h_min -12
_diffrn_reflns_limit_k_max 16
_diffrn_reflns_limit_k_min -23
_diffrn_reflns_limit_l_max 15
_diffrn_reflns_limit_l_min -19
_diffrn_reflns_number 15732
_diffrn_reflns_theta_full 26.05
_diffrn_reflns_theta_max 26.05
_diffrn_reflns_theta_min 1.70
_diffrn_standards_decay_% 0
_diffrn_standards_interval_count 0
_diffrn_standards_interval_time 0
_diffrn_standards_number 0
_exptl_absorpt_coefficient_mu 3.234
_exptl_absorpt_correction_T_max 0.5906
_exptl_absorpt_correction_T_min 0.5626
_exptl_absorpt_correction_type multi-scan
_exptl_absorpt_process_details '(ABSCOR; Higashi, 1995)'
_exptl_crystal_colour red
_exptl_crystal_density_diffrn 1.852
_exptl_crystal_density_method 'not measured'
_exptl_crystal_description block
_exptl_crystal_F_000 1596
_exptl_crystal_size_max 0.20
_exptl_crystal_size_mid 0.19
_exptl_crystal_size_min 0.18
_refine_diff_density_max 1.117
_refine_diff_density_min -0.526
_refine_ls_extinction_method none
_refine_ls_goodness_of_fit_ref 1.018
_refine_ls_hydrogen_treatment constr
_refine_ls_matrix_type full
_refine_ls_number_parameters 421
_refine_ls_number_reflns 5696
_refine_ls_number_restraints 48
_refine_ls_restrained_S_all 1.032
_refine_ls_R_factor_all 0.0596
_refine_ls_R_factor_gt 0.0401
_refine_ls_shift/su_max 0.003
_refine_ls_shift/su_mean 0.000
_refine_ls_structure_factor_coef Fsqd
_refine_ls_weighting_details 'calc w=1/[\s^2^(Fo^2^)+(0.0427P)^2^+0.3818P] where P=(Fo^2^+2Fc^2^)/3'
_refine_ls_weighting_scheme calc
_refine_ls_wR_factor_gt 0.0836
_refine_ls_wR_factor_ref 0.0915
_reflns_number_gt 4296
_reflns_number_total 5696
_reflns_threshold_expression I>2\s(I)
_cod_data_source_file cv2566.cif
_cod_data_source_block I
_cod_depositor_comments
;
The following automatic conversions were performed:
'_symmetry_cell_setting' value 'Monoclinic' changed to 'monoclinic'
according to '/home/saulius/struct/CIF-dictionaries/cif_core.dic'
dictionary named 'cif_core.dic' version 2.4.1 from
2010-06-29.

'_exptl_absorpt_correction_type' value 'Multi-scan' changed
to 'multi-scan' according to
'/home/saulius/struct/CIF-dictionaries/cif_core.dic' dictionary named
'cif_core.dic' version 2.4.1 from 2010-06-29.

Automatic conversion script
Id: cif_fix_enum 1527 2010-12-29 10:47:43Z saulius 

The following automatic conversions were performed:

'_symmetry_cell_setting' value 'Monoclinic' changed to 'monoclinic'
according to /home/saulius/struct/CIF-dictionaries/cif_core.dic
dictionary named 'cif_core.dic' version 2.4.1 from
2010-06-29.

'_exptl_absorpt_correction_type' value 'Multi-scan'
changed to 'multi-scan' according to
/home/saulius/struct/CIF-dictionaries/cif_core.dic dictionary named
'cif_core.dic' version 2.4.1 from 2010-06-29.

Automatic conversion script
Id: cif_fix_values 1715 2011-07-08 13:25:40Z adriana 
;
_cod_original_sg_symbol_H-M 'P 21/c'
_cod_database_code 2222282
_cod_database_fobs_code 2222282

loop_
_symmetry_equiv_pos_as_xyz
'x, y, z'
'-x, y+1/2, -z+1/2'
'-x, -y, -z'
'x, -y-1/2, z-1/2'

loop_
_atom_site_type_symbol
_atom_site_label
_atom_site_fract_x
_atom_site_fract_y
_atom_site_fract_z
_atom_site_U_iso_or_equiv
_atom_site_adp_type
_atom_site_calc_flag
_atom_site_refinement_flags
_atom_site_occupancy
_atom_site_disorder_assembly
_atom_site_disorder_group
Tb Tb1 0.28678(3) 0.074476(12) 0.751003(15) 0.04448(10) Uani d . 1 A .
Cu Cu1 0.20813(8) 0.24090(4) 0.67475(5) 0.0633(2) Uani d . 1 A .
N N1 0.2390(6) 0.3365(3) 0.7107(4) 0.0942(19) Uani d DU 1 . .
N N2 0.1210(6) 0.2826(3) 0.5712(4) 0.0845(17) Uani d DU 1 . .
N N3 0.5440(5) 0.0470(3) 0.6857(3) 0.0578(12) Uani d . 1 A .
N N4 0.0279(7) 0.0890(3) 0.8196(4) 0.0816(17) Uani d . 1 A .
N N5 0.2699(6) -0.0635(2) 0.8377(3) 0.0685(14) Uani d . 1 A .
O O1 0.4538(4) 0.12109(18) 0.8774(2) 0.0554(9) Uani d . 1 A .
O O2 0.3134(4) 0.19791(18) 0.7687(2) 0.0580(10) Uani d . 1 . .
O O3 0.1984(4) 0.14580(18) 0.6349(2) 0.0586(10) Uani d . 1 . .
O O4 0.2368(4) 0.01506(19) 0.6000(2) 0.0560(9) Uani d . 1 . .
O O5 0.4863(4) 0.1047(2) 0.6734(3) 0.0729(12) Uani d . 1 . .
O O6 0.4893(4) 0.0038(2) 0.7354(3) 0.0671(11) Uani d . 1 . .
O O7 0.6477(5) 0.0309(3) 0.6551(4) 0.1129(18) Uani d U 1 . .
O O8 0.1350(6) 0.1106(3) 0.8570(3) 0.1117(19) Uani d . 1 . .
O O9 0.0401(5) 0.0624(3) 0.7478(3) 0.0940(15) Uani d . 1 . .
O O10 -0.0824(6) 0.0945(3) 0.8491(4) 0.130(2) Uani d . 1 . .
O O11 0.3161(5) -0.0093(2) 0.8754(3) 0.0913(15) Uani d . 1 . .
O O12 0.2238(5) -0.0545(2) 0.7621(3) 0.0768(13) Uani d . 1 . .
O O13 0.2657(6) -0.1202(2) 0.8738(3) 0.1142(19) Uani d . 1 . .
C C19 0.5588(7) 0.0802(3) 0.9243(4) 0.080(2) Uani d . 1 . .
H H1A 0.6425 0.1062 0.9276 0.120 Uiso calc R 1 . .
H H1B 0.5700 0.0359 0.8953 0.120 Uiso calc R 1 . .
H H1C 0.5338 0.0711 0.9814 0.120 Uiso calc R 1 . .
C C2 0.4457(5) 0.1926(3) 0.8984(3) 0.0519(13) Uani d . 1 . .
C C3 0.5042(6) 0.2224(3) 0.9726(4) 0.0738(18) Uani d . 1 A .
H H1 0.5525 0.1948 1.0143 0.089 Uiso calc R 1 . .
C C4 0.4894(7) 0.2961(4) 0.9841(5) 0.088(2) Uani d . 1 . .
H H2 0.5261 0.3173 1.0347 0.106 Uiso calc R 1 A .
C C5 0.4232(6) 0.3357(3) 0.9229(5) 0.084(2) Uani d . 1 A .
H H3 0.4171 0.3844 0.9319 0.101 Uiso calc R 1 . .
C C6 0.3635(6) 0.3078(3) 0.8468(4) 0.0629(16) Uani d . 1 . .
C C1 0.3703(5) 0.2330(3) 0.8362(4) 0.0512(13) Uani d . 1 A .
C C7 0.3023(6) 0.3546(3) 0.7814(6) 0.088(2) Uani d . 1 A .
H H4 0.3102 0.4030 0.7922 0.106 Uiso calc R 1 . .
C C8 0.1969(14) 0.3843(6) 0.6358(7) 0.098(4) Uani d PDU 0.688(12) A 1
H H8 0.1681 0.4294 0.6598 0.118 Uiso calc PR 0.688(12) A 1
C C9 0.0831(18) 0.3580(4) 0.5792(11) 0.159(10) Uani d PD 0.688(12) A 1
H H9A 0.0767 0.3819 0.5239 0.191 Uiso calc PR 0.688(12) A 1
H H9B -0.0020 0.3632 0.6050 0.191 Uiso calc PR 0.688(12) A 1
C C10 0.2949(16) 0.4011(8) 0.5767(10) 0.165(7) Uani d PDU 0.688(12) A 1
H H10A 0.3065 0.3610 0.5401 0.247 Uiso calc PR 0.688(12) A 1
H H10B 0.3799 0.4125 0.6081 0.247 Uiso calc PR 0.688(12) A 1
H H10C 0.2638 0.4411 0.5422 0.247 Uiso calc PR 0.688(12) A 1
C C8' 0.128(2) 0.3834(11) 0.6722(16) 0.086(6) Uani d PDU 0.312(12) A 2
H H8' 0.0445 0.3815 0.7011 0.104 Uiso calc PR 0.312(12) A 2
C C9' 0.114(4) 0.3599(6) 0.5828(18) 0.093(7) Uani d PDU 0.312(12) A 2
H H9'1 0.1845 0.3819 0.5527 0.112 Uiso calc PR 0.312(12) A 2
H H9'2 0.0272 0.3766 0.5563 0.112 Uiso calc PR 0.312(12) A 2
C C10' 0.160(3) 0.4509(17) 0.642(2) 0.145(13) Uani d PU 0.312(12) A 2
H H10D 0.1263 0.4866 0.6781 0.217 Uiso calc PR 0.312(12) A 2
H H10E 0.1187 0.4568 0.5840 0.217 Uiso calc PR 0.312(12) A 2
H H10F 0.2566 0.4556 0.6418 0.217 Uiso calc PR 0.312(12) A 2
C C11 0.0870(7) 0.2485(5) 0.5039(5) 0.090(2) Uani d . 1 A .
H H5 0.0502 0.2748 0.4570 0.108 Uiso calc R 1 . .
C C12 0.0984(6) 0.1733(4) 0.4908(4) 0.0711(18) Uani d . 1 . .
C C13 0.0550(7) 0.1448(5) 0.4103(4) 0.088(2) Uani d . 1 A .
H H6 0.0158 0.1747 0.3676 0.105 Uiso calc R 1 . .
C C14 0.0686(7) 0.0750(5) 0.3928(4) 0.093(3) Uani d . 1 . .
H H7 0.0362 0.0576 0.3391 0.112 Uiso calc R 1 A .
C C15 0.1290(6) 0.0298(4) 0.4528(3) 0.0719(18) Uani d . 1 A .
H H15 0.1404 -0.0179 0.4397 0.086 Uiso calc R 1 . .
C C16 0.1730(5) 0.0556(3) 0.5332(3) 0.0553(14) Uani d . 1 A .
C C17 0.1551(5) 0.1262(3) 0.5541(3) 0.0555(14) Uani d . 1 A .
C C18 0.2845(7) -0.0536(3) 0.5759(4) 0.0720(17) Uani d . 1 A .
H H18A 0.2083 -0.0841 0.5608 0.108 Uiso calc R 1 . .
H H18B 0.3397 -0.0738 0.6234 0.108 Uiso calc R 1 . .
H H18C 0.3372 -0.0487 0.5275 0.108 Uiso calc R 1 . .
O O14 -0.0246(4) 0.2439(2) 0.7447(3) 0.0792(13) Uani d . 1 . .
C C20 -0.2527(8) 0.2460(5) 0.7791(5) 0.113(3) Uani d . 1 . .
H H20A -0.2683 0.2062 0.8154 0.169 Uiso calc R 1 . .
H H20B -0.3344 0.2568 0.7437 0.169 Uiso calc R 1 . .
H H20C -0.2263 0.2864 0.8143 0.169 Uiso calc R 1 . .
C C21 -0.1421(7) 0.2283(3) 0.7233(4) 0.0689(17) Uani d . 1 . .
C C22 -0.1803(7) 0.1933(4) 0.6404(4) 0.090(2) Uani d . 1 . .
H H22A -0.1000 0.1768 0.6162 0.135 Uiso calc R 1 . .
H H22B -0.2272 0.2265 0.6017 0.135 Uiso calc R 1 . .
H H22C -0.2385 0.1537 0.6492 0.135 Uiso calc R 1 . .

loop_
_atom_site_aniso_label
_atom_site_aniso_U_11
_atom_site_aniso_U_22
_atom_site_aniso_U_33
_atom_site_aniso_U_12
_atom_site_aniso_U_13
_atom_site_aniso_U_23
Tb1 0.05575(17) 0.03633(15) 0.04035(16) 0.00036(12) -0.00140(11) 0.00182(11)
Cu1 0.0784(5) 0.0434(4) 0.0669(5) 0.0103(3) 0.0002(4) 0.0158(3)
N1 0.104(5) 0.044(3) 0.128(5) 0.001(3) -0.023(4) 0.018(3)
N2 0.104(4) 0.077(4) 0.073(4) 0.034(3) 0.011(3) 0.037(3)
N3 0.058(3) 0.047(3) 0.071(3) 0.001(2) 0.021(3) -0.004(3)
N4 0.088(5) 0.073(4) 0.088(5) 0.007(3) 0.032(4) 0.006(3)
N5 0.091(4) 0.043(3) 0.068(4) -0.016(3) -0.014(3) 0.016(3)
O1 0.066(2) 0.046(2) 0.051(2) 0.0027(18) -0.0140(18) -0.0006(17)
O2 0.073(3) 0.036(2) 0.062(2) 0.0043(17) -0.012(2) -0.0011(17)
O3 0.080(3) 0.053(2) 0.041(2) 0.0143(19) -0.0046(19) 0.0065(17)
O4 0.069(2) 0.055(2) 0.044(2) 0.0031(19) 0.0036(18) -0.0063(18)
O5 0.077(3) 0.056(3) 0.089(3) 0.009(2) 0.023(2) 0.021(2)
O6 0.069(3) 0.047(2) 0.086(3) 0.005(2) 0.011(2) 0.010(2)
O7 0.098(4) 0.084(3) 0.166(5) 0.015(3) 0.063(3) 0.012(3)
O8 0.089(4) 0.157(5) 0.093(4) -0.015(4) 0.031(3) -0.047(4)
O9 0.072(3) 0.121(4) 0.089(4) -0.004(3) 0.006(3) -0.021(3)
O10 0.089(4) 0.160(6) 0.150(6) -0.001(4) 0.060(4) -0.004(4)
O11 0.151(4) 0.059(3) 0.058(3) -0.038(3) -0.016(3) 0.006(2)
O12 0.099(3) 0.066(3) 0.061(3) -0.022(2) -0.019(2) 0.012(2)
O13 0.170(5) 0.058(3) 0.106(4) -0.032(3) -0.037(4) 0.035(3)
C19 0.093(5) 0.061(4) 0.079(5) 0.007(3) -0.034(4) 0.002(3)
C2 0.055(3) 0.042(3) 0.058(3) -0.006(2) 0.000(3) -0.012(3)
C3 0.071(4) 0.073(4) 0.075(4) -0.005(3) -0.009(3) -0.018(4)
C4 0.078(5) 0.079(5) 0.108(6) -0.018(4) 0.001(4) -0.051(4)
C5 0.060(4) 0.052(4) 0.139(7) 0.000(3) 0.003(4) -0.032(4)
C6 0.050(3) 0.049(4) 0.090(5) -0.008(3) 0.008(3) -0.018(3)
C1 0.042(3) 0.047(3) 0.063(4) -0.001(2) 0.002(3) -0.007(3)
C7 0.067(4) 0.034(3) 0.162(8) 0.000(3) -0.002(5) 0.005(4)
C8 0.125(8) 0.042(5) 0.129(8) 0.015(5) 0.024(7) 0.035(5)
C9 0.25(3) 0.102(12) 0.117(12) 0.018(12) -0.056(14) 0.049(10)
C10 0.170(11) 0.142(10) 0.186(11) -0.007(8) 0.030(8) -0.002(8)
C8' 0.090(10) 0.072(9) 0.098(9) 0.012(8) 0.017(8) 0.016(7)
C9' 0.103(11) 0.085(9) 0.092(9) 0.032(9) 0.010(8) 0.009(9)
C10' 0.150(16) 0.142(16) 0.145(16) 0.002(10) 0.025(10) 0.001(10)
C11 0.082(5) 0.121(7) 0.068(5) 0.039(5) 0.014(4) 0.043(5)
C12 0.055(3) 0.106(6) 0.052(4) 0.012(4) 0.007(3) 0.029(4)
C13 0.070(4) 0.144(8) 0.047(4) 0.008(5) -0.006(3) 0.025(5)
C14 0.076(5) 0.165(9) 0.037(4) -0.015(5) -0.001(3) 0.006(5)
C15 0.059(4) 0.115(6) 0.042(4) -0.013(4) 0.005(3) -0.009(4)
C16 0.048(3) 0.071(4) 0.047(3) -0.001(3) 0.006(3) -0.003(3)
C17 0.046(3) 0.087(5) 0.033(3) 0.006(3) 0.004(2) 0.008(3)
C18 0.084(4) 0.067(4) 0.065(4) 0.010(3) 0.009(3) -0.016(3)
O14 0.068(3) 0.082(3) 0.088(3) -0.014(2) 0.010(2) -0.017(2)
C20 0.085(5) 0.128(7) 0.131(7) -0.005(5) 0.046(5) -0.018(6)
C21 0.063(4) 0.058(4) 0.086(5) -0.002(3) 0.009(4) 0.006(3)
C22 0.074(4) 0.098(6) 0.096(5) -0.015(4) -0.005(4) -0.014(4)

loop_
_atom_type_symbol
_atom_type_description
_atom_type_scat_dispersion_real
_atom_type_scat_dispersion_imag
_atom_type_scat_source
C C 0.0033 0.0016 'International Tables Vol C Tables 4.2.6.8 and 6.1.1.4'
H H 0.0000 0.0000 'International Tables Vol C Tables 4.2.6.8 and 6.1.1.4'
N N 0.0061 0.0033 'International Tables Vol C Tables 4.2.6.8 and 6.1.1.4'
O O 0.0106 0.0060 'International Tables Vol C Tables 4.2.6.8 and 6.1.1.4'
Tb Tb -0.1723 4.1537 'International Tables Vol C Tables 4.2.6.8 and 6.1.1.4'
Cu Cu 0.3201 1.2651 'International Tables Vol C Tables 4.2.6.8 and 6.1.1.4'

loop_
_geom_angle_atom_site_label_1
_geom_angle_atom_site_label_2
_geom_angle_atom_site_label_3
_geom_angle_site_symmetry_1
_geom_angle_site_symmetry_3
_geom_angle
_geom_angle_publ_flag
O2 Tb1 O3 . . 63.73(12) ?
O2 Tb1 O8 . . 73.33(17) ?
O3 Tb1 O8 . . 98.85(18) ?
O2 Tb1 O6 . . 117.86(13) ?
O3 Tb1 O6 . . 119.11(13) ?
O8 Tb1 O6 . . 141.76(18) ?
O2 Tb1 O9 . . 101.25(15) ?
O3 Tb1 O9 . . 74.70(15) ?
O8 Tb1 O9 . . 50.48(17) ?
O6 Tb1 O9 . . 140.80(15) ?
O2 Tb1 O5 . . 75.17(13) ?
O3 Tb1 O5 . . 75.56(13) ?
O8 Tb1 O5 . . 146.97(18) ?
O6 Tb1 O5 . . 51.47(13) ?
O9 Tb1 O5 . . 148.17(16) ?
O2 Tb1 O11 . . 121.96(13) ?
O3 Tb1 O11 . . 164.89(15) ?
O8 Tb1 O11 . . 71.6(2) ?
O6 Tb1 O11 . . 72.08(15) ?
O9 Tb1 O11 . . 90.24(17) ?
O5 Tb1 O11 . . 118.88(16) ?
O2 Tb1 O12 . . 166.19(14) ?
O3 Tb1 O12 . . 121.65(13) ?
O8 Tb1 O12 . . 92.96(18) ?
O6 Tb1 O12 . . 71.95(14) ?
O9 Tb1 O12 . . 70.09(16) ?
O5 Tb1 O12 . . 117.97(15) ?
O11 Tb1 O12 . . 49.42(13) ?
O2 Tb1 O1 . . 61.47(11) ?
O3 Tb1 O1 . . 123.72(12) ?
O8 Tb1 O1 . . 77.27(16) ?
O6 Tb1 O1 . . 77.77(12) ?
O9 Tb1 O1 . . 127.60(15) ?
O5 Tb1 O1 . . 79.22(13) ?
O11 Tb1 O1 . . 66.65(12) ?
O12 Tb1 O1 . . 114.63(12) ?
O2 Tb1 O4 . . 122.57(12) ?
O3 Tb1 O4 . . 61.61(12) ?
O8 Tb1 O4 . . 130.88(16) ?
O6 Tb1 O4 . . 76.55(13) ?
O9 Tb1 O4 . . 80.41(15) ?
O5 Tb1 O4 . . 75.68(13) ?
O11 Tb1 O4 . . 115.40(13) ?
O12 Tb1 O4 . . 67.72(12) ?
O1 Tb1 O4 . . 151.75(11) ?
O2 Tb1 N3 . . 97.24(13) ?
O3 Tb1 N3 . . 96.33(14) ?
O8 Tb1 N3 . . 156.01(17) ?
O6 Tb1 N3 . . 26.24(12) ?
O9 Tb1 N3 . . 152.87(16) ?
O5 Tb1 N3 . . 25.33(13) ?
O11 Tb1 N3 . . 96.66(16) ?
O12 Tb1 N3 . . 94.76(15) ?
O1 Tb1 N3 . . 78.85(13) ?
O4 Tb1 N3 . . 72.91(12) ?
O2 Tb1 N4 . . 87.52(15) ?
O3 Tb1 N4 . . 87.12(16) ?
O8 Tb1 N4 . . 25.11(16) ?
O6 Tb1 N4 . . 148.99(15) ?
O9 Tb1 N4 . . 25.39(16) ?
O5 Tb1 N4 . . 159.54(15) ?
O11 Tb1 N4 . . 79.46(18) ?
O12 Tb1 N4 . . 80.33(16) ?
O1 Tb1 N4 . . 102.25(17) ?
O4 Tb1 N4 . . 105.80(17) ?
N3 Tb1 N4 . . 175.01(15) ?
O3 Cu1 O2 . . 81.88(15) ?
O3 Cu1 N1 . . 173.3(2) ?
O2 Cu1 N1 . . 96.5(2) ?
O3 Cu1 N2 . . 96.0(2) ?
O2 Cu1 N2 . . 172.7(2) ?
N1 Cu1 N2 . . 84.8(3) ?
O3 Cu1 Tb1 . . 41.50(10) ?
O2 Cu1 Tb1 . . 41.33(11) ?
N1 Cu1 Tb1 . . 137.72(17) ?
N2 Cu1 Tb1 . . 137.4(2) ?
C7 N1 C8' . . 118.8(11) ?
C7 N1 C8 . . 126.7(7) ?
C8' N1 C8 . . 35.8(9) ?
C7 N1 Cu1 . . 124.4(5) ?
C8' N1 Cu1 . . 110.4(10) ?
C8 N1 Cu1 . . 108.2(6) ?
C11 N2 C9' . . 126.8(13) ?
C11 N2 C9 . . 120.9(8) ?
C9' N2 C9 . . 12(2) ?
C11 N2 Cu1 . . 124.1(5) ?
C9' N2 Cu1 . . 108.9(12) ?
C9 N2 Cu1 . . 114.8(7) ?
O7 N3 O5 . . 123.8(5) ?
O7 N3 O6 . . 120.0(5) ?
O5 N3 O6 . . 116.2(4) ?
O7 N3 Tb1 . . 174.9(4) ?
O5 N3 Tb1 . . 59.0(3) ?
O6 N3 Tb1 . . 57.5(3) ?
O10 N4 O8 . . 123.5(7) ?
O10 N4 O9 . . 122.3(7) ?
O8 N4 O9 . . 114.2(6) ?
O10 N4 Tb1 . . 179.4(5) ?
O8 N4 Tb1 . . 56.7(3) ?
O9 N4 Tb1 . . 57.6(3) ?
O13 N5 O12 . . 122.6(5) ?
O13 N5 O11 . . 122.0(5) ?
O12 N5 O11 . . 115.3(5) ?
O13 N5 Tb1 . . 178.7(5) ?
O12 N5 Tb1 . . 58.2(3) ?
O11 N5 Tb1 . . 57.3(3) ?
C2 O1 C19 . . 116.9(4) ?
C2 O1 Tb1 . . 117.3(3) ?
C19 O1 Tb1 . . 125.7(3) ?
C1 O2 Cu1 . . 124.4(3) ?
C1 O2 Tb1 . . 128.4(3) ?
Cu1 O2 Tb1 . . 106.42(16) ?
C17 O3 Cu1 . . 124.6(3) ?
C17 O3 Tb1 . . 128.9(3) ?
Cu1 O3 Tb1 . . 106.35(15) ?
C16 O4 C18 . . 115.7(4) ?
C16 O4 Tb1 . . 118.3(3) ?
C18 O4 Tb1 . . 125.4(3) ?
N3 O5 Tb1 . . 95.7(3) ?
N3 O6 Tb1 . . 96.2(3) ?
N4 O8 Tb1 . . 98.2(4) ?
N4 O9 Tb1 . . 97.0(4) ?
N5 O11 Tb1 . . 97.9(3) ?
N5 O12 Tb1 . . 97.2(3) ?
O1 C19 H1A . . 109.5 ?
O1 C19 H1B . . 109.5 ?
H1A C19 H1B . . 109.5 ?
O1 C19 H1C . . 109.5 ?
H1A C19 H1C . . 109.5 ?
H1B C19 H1C . . 109.5 ?
C3 C2 O1 . . 124.6(5) ?
C3 C2 C1 . . 121.6(5) ?
O1 C2 C1 . . 113.8(4) ?
C2 C3 C4 . . 118.1(6) ?
C2 C3 H1 . . 120.9 ?
C4 C3 H1 . . 120.9 ?
C5 C4 C3 . . 120.6(6) ?
C5 C4 H2 . . 119.7 ?
C3 C4 H2 . . 119.7 ?
C4 C5 C6 . . 123.0(6) ?
C4 C5 H3 . . 118.5 ?
C6 C5 H3 . . 118.5 ?
C5 C6 C1 . . 117.2(6) ?
C5 C6 C7 . . 119.8(6) ?
C1 C6 C7 . . 123.0(6) ?
O2 C1 C2 . . 116.3(5) ?
O2 C1 C6 . . 124.5(5) ?
C2 C1 C6 . . 119.2(5) ?
N1 C7 C6 . . 126.7(6) ?
N1 C7 H4 . . 116.6 ?
C6 C7 H4 . . 116.6 ?
C10 C8 C9 . . 102.5(14) ?
C10 C8 N1 . . 118.4(11) ?
C9 C8 N1 . . 114.4(10) ?
C10 C8 H8 . . 106.9 ?
C9 C8 H8 . . 106.9 ?
N1 C8 H8 . . 106.9 ?
C8 C9 N2 . . 101.0(10) ?
C8 C9 H9A . . 111.6 ?
N2 C9 H9A . . 111.6 ?
C8 C9 H9B . . 111.6 ?
N2 C9 H9B . . 111.6 ?
H9A C9 H9B . . 109.4 ?
C10' C8' C9' . . 87.5(18) ?
C10' C8' N1 . . 120(2) ?
C9' C8' N1 . . 102.3(19) ?
C10' C8' H8' . . 114.4 ?
C9' C8' H8' . . 114.4 ?
N1 C8' H8' . . 114.4 ?
C8' C9' N2 . . 114.7(19) ?
C8' C9' H9'1 . . 108.6 ?
N2 C9' H9'1 . . 108.6 ?
C8' C9' H9'2 . . 108.6 ?
N2 C9' H9'2 . . 108.6 ?
H9'1 C9' H9'2 . . 107.6 ?
C8' C10' H10D . . 109.5 ?
C8' C10' H10E . . 109.5 ?
H10D C10' H10E . . 109.5 ?
C8' C10' H10F . . 109.5 ?
H10D C10' H10F . . 109.5 ?
H10E C10' H10F . . 109.5 ?
N2 C11 C12 . . 127.3(6) ?
N2 C11 H5 . . 116.4 ?
C12 C11 H5 . . 116.4 ?
C13 C12 C17 . . 117.5(7) ?
C13 C12 C11 . . 118.9(6) ?
C17 C12 C11 . . 123.6(6) ?
C14 C13 C12 . . 121.8(7) ?
C14 C13 H6 . . 119.1 ?
C12 C13 H6 . . 119.1 ?
C13 C14 C15 . . 120.9(7) ?
C13 C14 H7 . . 119.5 ?
C15 C14 H7 . . 119.5 ?
C14 C15 C16 . . 119.2(7) ?
C14 C15 H15 . . 120.4 ?
C16 C15 H15 . . 120.4 ?
C15 C16 C17 . . 121.1(6) ?
C15 C16 O4 . . 124.8(6) ?
C17 C16 O4 . . 114.1(5) ?
O3 C17 C16 . . 116.5(5) ?
O3 C17 C12 . . 124.0(6) ?
C16 C17 C12 . . 119.4(5) ?
O4 C18 H18A . . 109.5 ?
O4 C18 H18B . . 109.5 ?
H18A C18 H18B . . 109.5 ?
O4 C18 H18C . . 109.5 ?
H18A C18 H18C . . 109.5 ?
H18B C18 H18C . . 109.5 ?
C21 C20 H20A . . 109.5 ?
C21 C20 H20B . . 109.5 ?
H20A C20 H20B . . 109.5 ?
C21 C20 H20C . . 109.5 ?
H20A C20 H20C . . 109.5 ?
H20B C20 H20C . . 109.5 ?
O14 C21 C22 . . 120.9(6) ?
O14 C21 C20 . . 121.1(7) ?
C22 C21 C20 . . 117.9(6) ?
C21 C22 H22A . . 109.5 ?
C21 C22 H22B . . 109.5 ?
H22A C22 H22B . . 109.5 ?
C21 C22 H22C . . 109.5 ?
H22A C22 H22C . . 109.5 ?
H22B C22 H22C . . 109.5 ?

loop_
_geom_bond_atom_site_label_1
_geom_bond_atom_site_label_2
_geom_bond_site_symmetry_2
_geom_bond_distance
_geom_bond_publ_flag
Tb1 O2 . 2.353(3) ?
Tb1 O3 . 2.360(3) ?
Tb1 O8 . 2.427(5) ?
Tb1 O6 . 2.436(4) ?
Tb1 O9 . 2.446(5) ?
Tb1 O5 . 2.472(4) ?
Tb1 O11 . 2.498(4) ?
Tb1 O12 . 2.517(4) ?
Tb1 O1 . 2.610(3) ?
Tb1 O4 . 2.616(3) ?
Tb1 N3 . 2.871(5) ?
Tb1 N4 . 2.875(6) ?
Cu1 O3 . 1.895(4) ?
Cu1 O2 . 1.901(3) ?
Cu1 N1 . 1.903(6) ?
Cu1 N2 . 1.929(5) ?
N1 C7 . 1.265(9) ?
N1 C8' . 1.490(7) ?
N1 C8 . 1.504(6) ?
N2 C11 . 1.251(9) ?
N2 C9' . 1.469(7) ?
N2 C9 . 1.476(7) ?
N3 O7 . 1.208(6) ?
N3 O5 . 1.234(6) ?
N3 O6 . 1.277(5) ?
N4 O10 . 1.225(7) ?
N4 O8 . 1.233(7) ?
N4 O9 . 1.242(7) ?
N5 O13 . 1.211(6) ?
N5 O12 . 1.237(6) ?
N5 O11 . 1.244(6) ?
O1 C2 . 1.390(6) ?
O1 C19 . 1.440(6) ?
O2 C1 . 1.326(6) ?
O3 C17 . 1.346(6) ?
O4 C16 . 1.396(6) ?
O4 C18 . 1.437(6) ?
C19 H1A . 0.9600 ?
C19 H1B . 0.9600 ?
C19 H1C . 0.9600 ?
C2 C3 . 1.368(7) ?
C2 C1 . 1.397(7) ?
C3 C4 . 1.408(8) ?
C3 H1 . 0.9300 ?
C4 C5 . 1.337(9) ?
C4 H2 . 0.9300 ?
C5 C6 . 1.382(8) ?
C5 H3 . 0.9300 ?
C6 C1 . 1.419(7) ?
C6 C7 . 1.441(9) ?
C7 H4 . 0.9300 ?
C8 C10 . 1.431(7) ?
C8 C9 . 1.455(7) ?
C8 H8 . 0.9800 ?
C9 H9A . 0.9700 ?
C9 H9B . 0.9700 ?
C10 H10A . 0.9600 ?
C10 H10B . 0.9600 ?
C10 H10C . 0.9600 ?
C8' C10' . 1.40(4) ?
C8' C9' . 1.457(7) ?
C8' H8' . 0.9800 ?
C9' H9'1 . 0.9700 ?
C9' H9'2 . 0.9700 ?
C10' H10D . 0.9600 ?
C10' H10E . 0.9600 ?
C10' H10F . 0.9600 ?
C11 C12 . 1.438(10) ?
C11 H5 . 0.9300 ?
C12 C13 . 1.399(9) ?
C12 C17 . 1.405(7) ?
C13 C14 . 1.350(9) ?
C13 H6 . 0.9300 ?
C14 C15 . 1.364(9) ?
C14 H7 . 0.9300 ?
C15 C16 . 1.379(7) ?
C15 H15 . 0.9300 ?
C16 C17 . 1.385(8) ?
C18 H18A . 0.9600 ?
C18 H18B . 0.9600 ?
C18 H18C . 0.9600 ?
O14 C21 . 1.217(7) ?
C20 C21 . 1.495(9) ?
C20 H20A . 0.9600 ?
C20 H20B . 0.9600 ?
C20 H20C . 0.9600 ?
C21 C22 . 1.471(8) ?
C22 H22A . 0.9600 ?
C22 H22B . 0.9600 ?
C22 H22C . 0.9600 ?
